data_2235896
loop_
_publ_author_name
'Mendoza-Mero\~no, Rafael'
'Garc\'ia-Granda, Santiago'

_publ_section_title
;
 (<i>E</i>)-1-[1-(4-Chlorophenyl)ethylidene]thiosemicarbazide
;
_journal_coeditor_code KP2427
_journal_issue 8
_journal_name_full 'Acta Crystallographica Section E'
_journal_page_first o2309
_journal_paper_doi 10.1107/S1600536812029133
_journal_volume 68
_journal_year 2012
_chemical_formula_iupac 'C9 H10 Cl N3 S'
_chemical_formula_moiety 'C9 H10 Cl N3 S'
_chemical_formula_sum 'C9 H10 Cl N3 S'
_chemical_formula_weight 227.71
_chemical_name_systematic
;
(<i>E</i>)-1-[1-(4-Chlorophenyl)ethylidene]thiosemicarbazide
;
_space_group_IT_number 14
_symmetry_cell_setting monoclinic
_symmetry_space_group_name_Hall '-P 2ybc'
_symmetry_space_group_name_H-M 'P 1 21/c 1'
_atom_sites_solution_hydrogens difmap
_atom_sites_solution_primary direct
_atom_sites_solution_secondary difmap
_cell_angle_alpha 90.00
_cell_angle_beta 97.448(2)
_cell_angle_gamma 90.00
_cell_formula_units_Z 4
_cell_length_a 9.2760(2)
_cell_length_b 13.9990(3)
_cell_length_c 8.3970(2)
_cell_measurement_reflns_used 4083
_cell_measurement_temperature 293(2)
_cell_measurement_theta_max 70.4275
_cell_measurement_theta_min 4.8040
_cell_volume 1081.19(4)
_computing_cell_refinement 'CrysAlis CCD (Oxford Diffraction, 2010)'
_computing_data_collection 'CrysAlis CCD (Oxford Diffraction, 2010)'
_computing_data_reduction 'CrysAlis RED (Oxford Diffraction, 2010)'
_computing_molecular_graphics
;
ORTEP-3 for Windows (Farrugia, 1997) and Mercury (Macrae <i>et al.</i>,
2008)
;
_computing_publication_material
;
WinGX (Farrugia, 1999),
PLATON (Spek, 2009), PARST95 (Nardelli, 1995) and
publCIF (Westrip, 2010)
;
_computing_structure_refinement 'SHELXL97 (Sheldrick, 2008)'
_computing_structure_solution 'SIR2008 (Burla <i>et al.</i>, 2007)'
_diffrn_ambient_temperature 293(2)
_diffrn_detector_area_resol_mean 10.2673
_diffrn_measured_fraction_theta_full 0.976
_diffrn_measured_fraction_theta_max 0.976
_diffrn_measurement_device_type 'Oxford Diffraction Xcalibur (Ruby, Gemini)'
_diffrn_measurement_method '\w scans'
_diffrn_radiation_monochromator graphite
_diffrn_radiation_source 'Enhance (Cu) X-ray Source'
_diffrn_radiation_type CuK\a
_diffrn_radiation_wavelength 1.54180
_diffrn_reflns_av_R_equivalents 0.0273
_diffrn_reflns_av_sigmaI/netI 0.0228
_diffrn_reflns_limit_h_max 11
_diffrn_reflns_limit_h_min -9
_diffrn_reflns_limit_k_max 16
_diffrn_reflns_limit_k_min -16
_diffrn_reflns_limit_l_max 9
_diffrn_reflns_limit_l_min -10
_diffrn_reflns_number 6043
_diffrn_reflns_theta_full 70.55
_diffrn_reflns_theta_max 70.55
_diffrn_reflns_theta_min 4.81
_exptl_absorpt_coefficient_mu 4.641
_exptl_absorpt_correction_T_max 1.00000
_exptl_absorpt_correction_T_min 0.25608
_exptl_absorpt_correction_type multi-scan
_exptl_absorpt_process_details
;
(CrysAlis PRO; Agilent, 2011)
;
_exptl_crystal_colour white
_exptl_crystal_density_diffrn 1.399
_exptl_crystal_density_method 'not measured'
_exptl_crystal_description needle
_exptl_crystal_F_000 472
_exptl_crystal_size_max 0.5245
_exptl_crystal_size_mid 0.0974
_exptl_crystal_size_min 0.0959
_refine_diff_density_max 0.313
_refine_diff_density_min -0.299
_refine_ls_extinction_method none
_refine_ls_goodness_of_fit_ref 1.059
_refine_ls_hydrogen_treatment refall
_refine_ls_matrix_type full
_refine_ls_number_parameters 167
_refine_ls_number_reflns 2024
_refine_ls_number_restraints 0
_refine_ls_restrained_S_all 1.059
_refine_ls_R_factor_all 0.0399
_refine_ls_R_factor_gt 0.0365
_refine_ls_shift/su_max 0.000
_refine_ls_shift/su_mean 0.000
_refine_ls_structure_factor_coef Fsqd
_refine_ls_weighting_details 'calc w=1/[\s^2^(Fo^2^)+(0.0575P)^2^+0.2508P] where P=(Fo^2^+2Fc^2^)/3'
_refine_ls_weighting_scheme calc
_refine_ls_wR_factor_gt 0.0996
_refine_ls_wR_factor_ref 0.1039
_reflns_number_gt 1807
_reflns_number_total 2024
_reflns_threshold_expression I>2sigma(I)
_cod_data_source_file kp2427.cif
_cod_data_source_block I
_cod_original_sg_symbol_H-M 'P 21/c'
_cod_database_code 2235896
_cod_database_fobs_code 2235896

loop_
_symmetry_equiv_pos_as_xyz
'x, y, z'
'-x, y+1/2, -z+1/2'
'-x, -y, -z'
'x, -y-1/2, z-1/2'

loop_
_atom_site_type_symbol
_atom_site_label
_atom_site_fract_x
_atom_site_fract_y
_atom_site_fract_z
_atom_site_U_iso_or_equiv
_atom_site_adp_type
_atom_site_calc_flag
_atom_site_occupancy
_atom_site_symmetry_multiplicity
S S1 0.83335(6) 0.21962(3) 0.00603(5) 0.05163(19) Uani d 1 1
Cl Cl1 0.57019(7) 0.94286(4) -0.18264(9) 0.0821(2) Uani d 1 1
N N2 0.81521(19) 0.39415(10) -0.11515(19) 0.0491(4) Uani d 1 1
N N1 0.77525(18) 0.48923(10) -0.10634(18) 0.0476(4) Uani d 1 1
C C9 0.8022(2) 0.33823(12) 0.0125(2) 0.0432(4) Uani d 1 1
N N3 0.7653(2) 0.38062(13) 0.1416(2) 0.0605(5) Uani d 1 1
C C7 0.8045(2) 0.54568(12) -0.2186(2) 0.0438(4) Uani d 1 1
C C5 0.8203(2) 0.72184(13) -0.2668(3) 0.0515(5) Uani d 1 1
C C4 0.7665(2) 0.81370(14) -0.2571(3) 0.0565(5) Uani d 1 1
C C6 0.74834(19) 0.64447(12) -0.2095(2) 0.0424(4) Uani d 1 1
C C3 0.6403(2) 0.82766(12) -0.1920(2) 0.0520(5) Uani d 1 1
C C1 0.6206(2) 0.66152(13) -0.1440(3) 0.0529(5) Uani d 1 1
C C2 0.5654(2) 0.75293(15) -0.1350(3) 0.0587(5) Uani d 1 1
C C8 0.8862(3) 0.51830(16) -0.3537(3) 0.0637(6) Uani d 1 1
H H5 0.908(3) 0.7122(16) -0.314(3) 0.065(7) Uiso d 1 1
H H4 0.812(3) 0.8684(18) -0.300(3) 0.068(7) Uiso d 1 1
H H1 0.572(2) 0.6117(16) -0.111(3) 0.053(6) Uiso d 1 1
H H2 0.482(3) 0.7642(18) -0.088(3) 0.069(7) Uiso d 1 1
H H9 0.825(3) 0.3660(17) -0.208(3) 0.068(7) Uiso d 1 1
H H10B 0.764(2) 0.3508(19) 0.228(3) 0.064(7) Uiso d 1 1
H H10A 0.748(3) 0.4403(19) 0.138(3) 0.061(6) Uiso d 1 1
H H24 0.958(3) 0.477(2) -0.323(3) 0.085(8) Uiso d 1 1
H H25 0.913(4) 0.570(3) -0.406(4) 0.105(10) Uiso d 1 1
H H23 0.820(4) 0.488(3) -0.430(4) 0.115(12) Uiso d 1 1

loop_
_atom_site_aniso_label
_atom_site_aniso_U_11
_atom_site_aniso_U_22
_atom_site_aniso_U_33
_atom_site_aniso_U_12
_atom_site_aniso_U_13
_atom_site_aniso_U_23
S1 0.0813(4) 0.0306(3) 0.0452(3) 0.00960(19) 0.0166(2) 0.00294(15)
Cl1 0.0895(5) 0.0360(3) 0.1238(6) 0.0149(2) 0.0247(4) 0.0101(3)
N2 0.0750(11) 0.0292(7) 0.0452(8) 0.0056(7) 0.0163(7) 0.0029(6)
N1 0.0665(10) 0.0281(7) 0.0493(8) 0.0045(6) 0.0121(7) 0.0020(6)
C9 0.0566(10) 0.0317(8) 0.0422(8) 0.0027(7) 0.0100(7) 0.0003(6)
N3 0.1046(15) 0.0321(9) 0.0482(9) 0.0092(8) 0.0234(9) 0.0027(7)
C7 0.0549(10) 0.0308(8) 0.0459(9) -0.0027(7) 0.0078(7) 0.0015(7)
C5 0.0563(11) 0.0365(9) 0.0636(12) -0.0035(8) 0.0149(9) 0.0039(8)
C4 0.0660(12) 0.0306(9) 0.0740(13) -0.0058(8) 0.0130(10) 0.0066(9)
C6 0.0532(10) 0.0304(8) 0.0434(8) -0.0021(7) 0.0051(7) 0.0026(6)
C3 0.0620(12) 0.0308(9) 0.0622(11) 0.0036(8) 0.0041(9) 0.0034(8)
C1 0.0624(12) 0.0332(9) 0.0659(12) -0.0032(8) 0.0188(10) 0.0078(8)
C2 0.0622(13) 0.0427(11) 0.0743(13) 0.0036(9) 0.0203(11) 0.0046(9)
C8 0.0942(18) 0.0367(11) 0.0664(13) 0.0043(11) 0.0346(13) 0.0046(10)

loop_
_atom_type_symbol
_atom_type_description
_atom_type_scat_dispersion_real
_atom_type_scat_dispersion_imag
_atom_type_scat_source
C C 0.0181 0.0091 'International Tables Vol C Tables 4.2.6.8 and 6.1.1.4'
H H 0.0000 0.0000 'International Tables Vol C Tables 4.2.6.8 and 6.1.1.4'
N N 0.0311 0.0180 'International Tables Vol C Tables 4.2.6.8 and 6.1.1.4'
S S 0.3331 0.5567 'International Tables Vol C Tables 4.2.6.8 and 6.1.1.4'
Cl Cl 0.3639 0.7018 'International Tables Vol C Tables 4.2.6.8 and 6.1.1.4'

loop_
_geom_angle_atom_site_label_1
_geom_angle_atom_site_label_2
_geom_angle_atom_site_label_3
_geom_angle
C9 N2 N1 117.64(15)
C9 N2 H9 118.2(16)
N1 N2 H9 122.1(16)
C7 N1 N2 117.88(15)
N3 C9 N2 116.91(16)
N3 C9 S1 122.19(14)
N2 C9 S1 120.89(13)
C9 N3 H10B 121.6(17)
C9 N3 H10A 118.9(16)
H10B N3 H10A 119(2)
N1 C7 C6 115.22(16)
N1 C7 C8 125.12(17)
C6 C7 C8 119.66(16)
C4 C5 C6 120.66(19)
C4 C5 H5 119.0(14)
C6 C5 H5 120.3(14)
C3 C4 C5 119.27(18)
C3 C4 H4 118.2(15)
C5 C4 H4 122.5(15)
C5 C6 C1 118.38(17)
C5 C6 C7 121.38(17)
C1 C6 C7 120.23(16)
C4 C3 C2 121.79(18)
C4 C3 Cl1 119.54(15)
C2 C3 Cl1 118.67(17)
C2 C1 C6 121.34(18)
C2 C1 H1 120.2(14)
C6 C1 H1 118.5(14)
C3 C2 C1 118.5(2)
C3 C2 H2 120.4(16)
C1 C2 H2 121.0(16)
C7 C8 H24 112.5(18)
C7 C8 H25 111(2)
H24 C8 H25 115(3)
C7 C8 H23 107(2)
H24 C8 H23 107(3)
H25 C8 H23 103(3)

loop_
_geom_bond_atom_site_label_1
_geom_bond_atom_site_label_2
_geom_bond_distance
S1 C9 1.6875(17)
Cl1 C3 1.7443(18)
N2 C9 1.345(2)
N2 N1 1.386(2)
N2 H9 0.89(3)
N1 C7 1.286(2)
C9 N3 1.319(2)
N3 H10B 0.84(3)
N3 H10A 0.85(3)
C7 C6 1.483(2)
C7 C8 1.493(3)
C5 C4 1.386(3)
C5 C6 1.390(3)
C5 H5 0.96(2)
C4 C3 1.369(3)
C4 H4 0.97(2)
C6 C1 1.390(3)
C3 C2 1.375(3)
C1 C2 1.384(3)
C1 H1 0.89(2)
C2 H2 0.93(3)
C8 H24 0.90(3)
C8 H25 0.90(4)
C8 H23 0.93(4)

loop_
_geom_hbond_atom_site_label_D
_geom_hbond_atom_site_label_H
_geom_hbond_atom_site_label_A
_geom_hbond_site_symmetry_A
_geom_hbond_distance_DH
_geom_hbond_distance_HA
_geom_hbond_distance_DA
_geom_hbond_angle_DHA
N2 H9 S1 4_565 0.89(3) 2.69(3) 3.581(2) 175(2)
N3 H10B S1 4_566 0.84(3) 2.54(3) 3.351(2) 163(2)
N3 H10A Cl1 4_576 0.85(3) 2.88(2) 3.500(2) 131(2)

loop_
_geom_torsion_atom_site_label_1
_geom_torsion_atom_site_label_2
_geom_torsion_atom_site_label_3
_geom_torsion_atom_site_label_4
_geom_torsion
C9 N2 N1 C7 171.36(17)
N1 N2 C9 N3 -6.1(3)
N1 N2 C9 S1 174.28(14)
N2 N1 C7 C6 175.21(15)
N2 N1 C7 C8 -3.8(3)
C6 C5 C4 C3 -0.8(3)
C4 C5 C6 C1 0.7(3)
C4 C5 C6 C7 -179.92(18)
N1 C7 C6 C5 149.71(19)
C8 C7 C6 C5 -31.3(3)
N1 C7 C6 C1 -30.9(2)
C8 C7 C6 C1 148.1(2)
C5 C4 C3 C2 0.3(3)
C5 C4 C3 Cl1 -178.89(17)
C5 C6 C1 C2 -0.2(3)
C7 C6 C1 C2 -179.58(19)
C4 C3 C2 C1 0.2(3)
Cl1 C3 C2 C1 179.40(17)
C6 C1 C2 C3 -0.3(3)

loop_
_cod_related_entry_id
_cod_related_entry_database
_cod_related_entry_code
1 ChemSpider 4514465
